data_7041272
loop_
_publ_author_name
'Gong, Dan-Ping'
'Gao, Tai-Bao'
'Cao, Deng-Ke'
'Ward, Michael D.'

_publ_section_title
;
 Cyclometalated Ir(iii) complexes containing quinoline-benzimidazole-based
 N^N ancillary ligands: structural and luminescence modulation by varying
 the substituent groups or the protonation/deprotonation state of
 imidazole units.
;
_journal_issue 1
_journal_name_full 'Dalton transactions (Cambridge, England : 2003)'
_journal_page_first 275
_journal_page_last 286
_journal_paper_doi 10.1039/c6dt04091h
_journal_volume 46
_journal_year 2016
_chemical_formula_moiety 'C38 H22 F4 Ir N5'
_chemical_formula_sum 'C38 H22 F4 Ir N5'
_chemical_formula_weight 816.80
_space_group_crystal_system orthorhombic
_space_group_IT_number 61
_space_group_name_Hall '-P 2ac 2ab'
_space_group_name_H-M_alt 'P b c a'
_symmetry_space_group_name_Hall '-P 2ac 2ab'
_symmetry_space_group_name_H-M 'P b c a'
_atom_sites_solution_hydrogens geom
_audit_creation_method SHELXL-2014/6
_audit_update_record
;
2016-07-20 deposited with the CCDC.
2016-11-29 downloaded from the CCDC.
;
_cell_angle_alpha 90
_cell_angle_beta 90
_cell_angle_gamma 90
_cell_formula_units_Z 8
_cell_length_a 14.8815(9)
_cell_length_b 18.3870(11)
_cell_length_c 22.3395(13)
_cell_measurement_reflns_used 16957
_cell_measurement_temperature 296(2)
_cell_measurement_theta_max 27.52
_cell_measurement_theta_min 2.40
_cell_volume 6112.7(6)
_computing_cell_refinement SMART
_computing_data_collection 'SMART (Bruker, 2000)'
_computing_data_reduction 'SAINT (Bruker, 2000)'
_computing_molecular_graphics SHELXTL
_computing_publication_material SHELXTL
_computing_structure_refinement 'SHELXL-2014/6 (Sheldrick, 2014)'
_computing_structure_solution 'SHELXTL (Bruker, 2000)'
_diffrn_ambient_temperature 296(2)
_diffrn_measured_fraction_theta_full 0.998
_diffrn_measured_fraction_theta_max 0.998
_diffrn_measurement_device_type 'Bruke Smart Aepex CCD area detector'
_diffrn_radiation_type MoK\a
_diffrn_radiation_wavelength 0.71073
_diffrn_reflns_av_R_equivalents 0.0478
_diffrn_reflns_av_unetI/netI 0.0289
_diffrn_reflns_Laue_measured_fraction_full 0.998
_diffrn_reflns_Laue_measured_fraction_max 0.998
_diffrn_reflns_limit_h_max 19
_diffrn_reflns_limit_h_min -19
_diffrn_reflns_limit_k_max 23
_diffrn_reflns_limit_k_min -23
_diffrn_reflns_limit_l_max 22
_diffrn_reflns_limit_l_min -29
_diffrn_reflns_number 51407
_diffrn_reflns_point_group_measured_fraction_full 0.998
_diffrn_reflns_point_group_measured_fraction_max 0.998
_diffrn_reflns_theta_full 25.242
_diffrn_reflns_theta_max 27.565
_diffrn_reflns_theta_min 2.396
_exptl_absorpt_coefficient_mu 4.431
_exptl_absorpt_correction_T_max 0.514
_exptl_absorpt_correction_T_min 0.399
_exptl_absorpt_correction_type multi-scan
_exptl_absorpt_process_details 'SADABS, Bruker(2000)'
_exptl_crystal_colour yellow
_exptl_crystal_density_diffrn 1.775
_exptl_crystal_density_method 'not measured'
_exptl_crystal_description needlelike
_exptl_crystal_F_000 3184
_exptl_crystal_size_max 0.22
_exptl_crystal_size_mid 0.15
_exptl_crystal_size_min 0.11
_refine_diff_density_max 0.587
_refine_diff_density_min -0.502
_refine_diff_density_rms 0.086
_refine_ls_extinction_method none
_refine_ls_goodness_of_fit_ref 1.092
_refine_ls_hydrogen_treatment constr
_refine_ls_matrix_type full
_refine_ls_number_parameters 433
_refine_ls_number_reflns 7052
_refine_ls_number_restraints 0
_refine_ls_restrained_S_all 1.092
_refine_ls_R_factor_all 0.0493
_refine_ls_R_factor_gt 0.0258
_refine_ls_shift/su_max 0.002
_refine_ls_shift/su_mean 0.000
_refine_ls_structure_factor_coef Fsqd
_refine_ls_weighting_details 'w=1/[\s^2^(Fo^2^)+(0.0350P)^2^] where P=(Fo^2^+2Fc^2^)/3'
_refine_ls_weighting_scheme calc
_refine_ls_wR_factor_gt 0.0600
_refine_ls_wR_factor_ref 0.0692
_reflns_Friedel_coverage 0.000
_reflns_number_gt 4978
_reflns_number_total 7052
_reflns_threshold_expression 'I > 2\s(I)'
_cod_data_source_file c6dt04091h2.cif
_cod_data_source_block 4
_cod_depositor_comments 'Adding full bibliography for 7041269--7041272.cif.'
_cod_database_code 7041272
_shelx_space_group_comment
;
The symmetry employed for this shelxl refinement is uniquely defined
by the following loop, which should always be used as a source of
symmetry information in preference to the above space-group names.
They are only intended as comments.
;
_shelxl_version_number 2014/6

loop_
_space_group_symop_operation_xyz
'x, y, z'
'-x+1/2, -y, z+1/2'
'-x, y+1/2, -z+1/2'
'x+1/2, -y+1/2, -z'
'-x, -y, -z'
'x-1/2, y, -z-1/2'
'x, -y-1/2, z-1/2'
'-x-1/2, y-1/2, z'

loop_
_atom_site_label
_atom_site_type_symbol
_atom_site_fract_x
_atom_site_fract_y
_atom_site_fract_z
_atom_site_U_iso_or_equiv
_atom_site_adp_type
_atom_site_occupancy
_atom_site_site_symmetry_order
_atom_site_calc_flag
_atom_site_refinement_flags_posn
_atom_site_refinement_flags_adp
Ir1 Ir 0.87848(2) 0.19603(2) 0.62504(2) 0.02674(5) Uani 1 1 d . .
F1 F 1.10280(16) 0.06070(15) 0.76967(13) 0.0721(8) Uani 1 1 d . .
F2 F 0.80193(15) 0.01686(12) 0.81119(10) 0.0585(6) Uani 1 1 d . .
F3 F 0.66541(17) 0.35267(14) 0.76016(12) 0.0778(8) Uani 1 1 d . .
F4 F 0.96963(16) 0.39701(11) 0.79042(10) 0.0611(7) Uani 1 1 d . .
N1 N 1.01557(19) 0.19941(13) 0.62784(12) 0.0306(6) Uani 1 1 d . .
N2 N 0.74133(19) 0.19700(13) 0.62914(11) 0.0290(6) Uani 1 1 d . .
N3 N 0.88238(17) 0.12294(16) 0.54434(13) 0.0316(7) Uani 1 1 d . .
N4 N 0.87528(19) 0.28505(18) 0.45132(14) 0.0433(8) Uani 1 1 d . .
N5 N 0.86953(18) 0.26803(17) 0.55240(13) 0.0340(7) Uani 1 1 d . .
C1 C 1.0660(2) 0.2401(2) 0.59095(18) 0.0424(9) Uani 1 1 d . .
H1A H 1.0375 0.2674 0.5615 0.051 Uiso 1 1 calc R U
C2 C 1.1578(3) 0.2430(2) 0.5949(2) 0.0533(11) Uani 1 1 d . .
H2A H 1.1909 0.2721 0.5689 0.064 Uiso 1 1 calc R U
C3 C 1.2002(3) 0.2019(2) 0.63830(19) 0.0551(12) Uani 1 1 d . .
H3A H 1.2624 0.2027 0.6419 0.066 Uiso 1 1 calc R U
C4 C 1.1494(3) 0.1600(2) 0.67596(18) 0.0504(10) Uani 1 1 d . .
H4B H 1.1776 0.1322 0.7052 0.060 Uiso 1 1 calc R U
C5 C 1.0568(2) 0.15857(18) 0.67105(16) 0.0347(8) Uani 1 1 d . .
C6 C 0.9936(2) 0.11793(18) 0.70867(15) 0.0338(8) Uani 1 1 d . .
C7 C 0.9009(2) 0.12807(17) 0.69446(14) 0.0286(7) Uani 1 1 d . .
C8 C 0.8376(2) 0.09254(18) 0.73023(15) 0.0341(8) Uani 1 1 d . .
H8A H 0.7765 0.0981 0.7225 0.041 Uiso 1 1 calc R U
C9 C 0.8652(3) 0.0501(2) 0.77613(18) 0.0421(9) Uani 1 1 d . .
C10 C 0.9537(3) 0.0381(2) 0.79101(17) 0.0464(10) Uani 1 1 d . .
H10A H 0.9705 0.0084 0.8228 0.056 Uiso 1 1 calc R U
C11 C 1.0148(2) 0.0727(2) 0.75589(17) 0.0437(9) Uani 1 1 d . .
C12 C 0.6870(2) 0.15840(19) 0.59277(17) 0.0404(9) Uani 1 1 d . .
H12A H 0.7129 0.1260 0.5659 0.049 Uiso 1 1 calc R U
C13 C 0.5954(3) 0.1648(2) 0.5937(2) 0.0476(10) Uani 1 1 d . .
H13A H 0.5601 0.1381 0.5674 0.057 Uiso 1 1 calc R U
C14 C 0.5565(3) 0.2114(2) 0.63426(18) 0.0503(11) Uani 1 1 d . .
H14A H 0.4944 0.2163 0.6362 0.060 Uiso 1 1 calc R U
C15 C 0.6113(2) 0.2507(2) 0.67190(18) 0.0407(10) Uani 1 1 d . .
H15A H 0.5858 0.2818 0.7000 0.049 Uiso 1 1 calc R U
C16 C 0.7031(2) 0.24448(17) 0.66852(16) 0.0318(8) Uani 1 1 d . .
C17 C 0.7703(2) 0.28517(18) 0.70328(15) 0.0346(8) Uani 1 1 d . .
C18 C 0.8613(2) 0.27049(18) 0.68905(14) 0.0292(7) Uani 1 1 d . .
C19 C 0.9278(2) 0.30933(17) 0.71973(16) 0.0367(9) Uani 1 1 d . .
H19A H 0.9881 0.3004 0.7117 0.044 Uiso 1 1 calc R U
C20 C 0.9044(3) 0.3602(2) 0.76127(18) 0.0447(10) Uani 1 1 d . .
C21 C 0.8165(3) 0.3759(2) 0.77534(17) 0.0503(11) Uani 1 1 d . .
H21A H 0.8018 0.4112 0.8035 0.060 Uiso 1 1 calc R U
C22 C 0.7524(2) 0.3375(2) 0.74623(17) 0.0444(9) Uani 1 1 d . .
C23 C 0.8834(2) 0.04704(19) 0.54187(17) 0.0348(8) Uani 1 1 d . .
C24 C 0.8834(3) 0.0055(2) 0.59335(18) 0.0469(10) Uani 1 1 d . .
H24A H 0.8848 0.0284 0.6305 0.056 Uiso 1 1 calc R U
C25 C 0.8813(3) -0.0685(2) 0.5906(2) 0.0584(12) Uani 1 1 d . .
H25A H 0.8812 -0.0952 0.6260 0.070 Uiso 1 1 calc R U
C26 C 0.8794(3) -0.1051(2) 0.5360(2) 0.0583(12) Uani 1 1 d . .
H26A H 0.8775 -0.1556 0.5347 0.070 Uiso 1 1 calc R U
C27 C 0.8803(3) -0.0656(2) 0.4848(2) 0.0601(13) Uani 1 1 d . .
H27A H 0.8801 -0.0896 0.4481 0.072 Uiso 1 1 calc R U
C28 C 0.8815(2) 0.0106(2) 0.48567(18) 0.0445(10) Uani 1 1 d . .
C29 C 0.8808(3) 0.0527(2) 0.43284(18) 0.0581(13) Uani 1 1 d . .
H29A H 0.8814 0.0300 0.3956 0.070 Uiso 1 1 calc R U
C30 C 0.8791(3) 0.1262(2) 0.43642(18) 0.0534(12) Uani 1 1 d . .
H30A H 0.8779 0.1542 0.4017 0.064 Uiso 1 1 calc R U
C31 C 0.8793(2) 0.1599(2) 0.49282(16) 0.0346(8) Uani 1 1 d . .
C32 C 0.8744(2) 0.2378(2) 0.49734(16) 0.0357(8) Uani 1 1 d . .
C33 C 0.8714(2) 0.3511(2) 0.47909(19) 0.0436(10) Uani 1 1 d . .
C34 C 0.8706(3) 0.4211(3) 0.4542(2) 0.0600(13) Uani 1 1 d . .
H34A H 0.8706 0.4280 0.4130 0.072 Uiso 1 1 calc R U
C35 C 0.8699(3) 0.4798(2) 0.4934(3) 0.0750(16) Uani 1 1 d . .
H35A H 0.8708 0.5269 0.4781 0.090 Uiso 1 1 calc R U
C36 C 0.8677(3) 0.4694(2) 0.5558(2) 0.0664(14) Uani 1 1 d . .
H36A H 0.8671 0.5097 0.5809 0.080 Uiso 1 1 calc R U
C37 C 0.8666(3) 0.4019(2) 0.5802(2) 0.0537(11) Uani 1 1 d . .
H37A H 0.8649 0.3955 0.6215 0.064 Uiso 1 1 calc R U
C38 C 0.8680(2) 0.34226(19) 0.54145(18) 0.0373(9) Uani 1 1 d . .

loop_
_atom_site_aniso_label
_atom_site_aniso_U_11
_atom_site_aniso_U_22
_atom_site_aniso_U_33
_atom_site_aniso_U_23
_atom_site_aniso_U_13
_atom_site_aniso_U_12
Ir1 0.02363(8) 0.03006(8) 0.02651(8) -0.00293(5) -0.00022(6) 0.00270(5)
F1 0.0459(14) 0.097(2) 0.0739(19) 0.0279(16) -0.0134(13) 0.0141(13)
F2 0.0650(16) 0.0619(15) 0.0484(14) 0.0128(11) 0.0103(12) -0.0133(12)
F3 0.0457(14) 0.099(2) 0.088(2) -0.0492(17) 0.0046(14) 0.0214(14)
F4 0.0573(15) 0.0616(15) 0.0645(16) -0.0292(12) -0.0157(13) 0.0004(12)
N1 0.0240(14) 0.0362(16) 0.0315(16) -0.0088(13) 0.0037(13) 0.0000(11)
N2 0.0210(14) 0.0313(15) 0.0347(16) -0.0012(12) -0.0034(12) 0.0015(11)
N3 0.0277(16) 0.0370(16) 0.0300(16) -0.0055(13) -0.0005(12) 0.0044(12)
N4 0.042(2) 0.054(2) 0.0345(18) 0.0098(15) -0.0005(14) 0.0051(15)
N5 0.0359(18) 0.0343(16) 0.0317(17) -0.0002(14) -0.0001(13) 0.0047(14)
C1 0.034(2) 0.048(2) 0.045(3) 0.0010(19) 0.0079(19) -0.0032(17)
C2 0.037(2) 0.062(3) 0.060(3) 0.006(2) 0.010(2) -0.008(2)
C3 0.028(2) 0.079(3) 0.059(3) -0.008(2) 0.0015(19) 0.001(2)
C4 0.030(2) 0.074(3) 0.047(3) 0.006(2) -0.0019(18) 0.009(2)
C5 0.0310(19) 0.040(2) 0.033(2) -0.0077(16) -0.0019(15) 0.0052(15)
C6 0.0317(19) 0.0357(18) 0.0339(19) -0.0042(15) 0.0006(15) 0.0040(15)
C7 0.0317(18) 0.0299(18) 0.0243(17) -0.0087(14) -0.0003(14) 0.0045(14)
C8 0.0310(19) 0.040(2) 0.031(2) -0.0024(16) 0.0019(16) 0.0020(16)
C9 0.055(3) 0.035(2) 0.037(2) -0.0053(16) 0.0095(18) -0.0078(18)
C10 0.049(3) 0.050(2) 0.040(2) 0.0059(18) -0.0048(19) 0.0077(19)
C11 0.034(2) 0.052(2) 0.045(2) -0.0008(18) -0.0100(18) 0.0090(17)
C12 0.037(2) 0.036(2) 0.048(2) -0.0088(17) -0.0064(18) -0.0001(16)
C13 0.030(2) 0.050(2) 0.063(3) -0.004(2) -0.010(2) -0.0031(18)
C14 0.0220(19) 0.059(3) 0.070(3) 0.002(2) 0.0011(19) 0.0038(17)
C15 0.029(2) 0.045(2) 0.048(3) -0.0062(17) 0.0026(18) 0.0067(15)
C16 0.029(2) 0.0312(19) 0.035(2) 0.0001(14) 0.0016(17) 0.0051(14)
C17 0.033(2) 0.0377(19) 0.0328(19) -0.0025(15) 0.0024(15) 0.0069(15)
C18 0.0323(19) 0.0283(17) 0.0271(18) -0.0039(14) 0.0013(15) 0.0053(15)
C19 0.030(2) 0.043(2) 0.037(2) -0.0058(16) -0.0033(16) 0.0031(16)
C20 0.047(2) 0.049(2) 0.038(2) -0.0091(19) -0.0148(19) 0.0011(19)
C21 0.054(3) 0.050(2) 0.047(3) -0.020(2) -0.007(2) 0.015(2)
C22 0.036(2) 0.049(2) 0.048(2) -0.0127(19) 0.0024(19) 0.0129(17)
C23 0.029(2) 0.036(2) 0.039(2) -0.0104(16) -0.0020(15) 0.0070(15)
C24 0.071(3) 0.035(2) 0.035(2) -0.0095(17) -0.0012(19) 0.0045(19)
C25 0.084(4) 0.041(2) 0.050(3) -0.002(2) -0.005(2) 0.004(2)
C26 0.075(3) 0.037(2) 0.064(3) -0.012(2) -0.008(2) 0.009(2)
C27 0.072(3) 0.049(3) 0.060(3) -0.030(2) -0.009(2) 0.016(2)
C28 0.046(2) 0.040(2) 0.047(3) -0.0155(18) -0.0041(18) 0.0077(17)
C29 0.085(4) 0.058(3) 0.031(2) -0.019(2) -0.007(2) 0.012(2)
C30 0.069(3) 0.061(3) 0.030(2) -0.0042(19) -0.0049(19) 0.012(2)
C31 0.0308(19) 0.041(2) 0.031(2) -0.0030(16) -0.0003(15) 0.0055(15)
C32 0.027(2) 0.046(2) 0.033(2) 0.0003(17) -0.0014(16) 0.0050(16)
C33 0.032(2) 0.048(2) 0.050(3) 0.0096(19) -0.0009(18) 0.0058(17)
C34 0.058(3) 0.063(3) 0.058(3) 0.031(2) 0.003(2) 0.007(2)
C35 0.086(4) 0.038(3) 0.101(4) 0.025(3) -0.001(3) 0.006(2)
C36 0.084(4) 0.032(2) 0.084(4) 0.008(2) 0.000(3) 0.000(2)
C37 0.073(3) 0.035(2) 0.053(3) -0.0002(19) -0.004(2) 0.002(2)
C38 0.032(2) 0.032(2) 0.048(2) 0.0086(17) 0.0000(17) 0.0049(15)

loop_
_atom_type_symbol
_atom_type_description
_atom_type_scat_dispersion_real
_atom_type_scat_dispersion_imag
_atom_type_scat_source
C C 0.0033 0.0016 'International Tables Vol C Tables 4.2.6.8 and 6.1.1.4'
H H 0.0000 0.0000 'International Tables Vol C Tables 4.2.6.8 and 6.1.1.4'
N N 0.0061 0.0033 'International Tables Vol C Tables 4.2.6.8 and 6.1.1.4'
F F 0.0171 0.0103 'International Tables Vol C Tables 4.2.6.8 and 6.1.1.4'
Ir Ir -1.4442 7.9887 'International Tables Vol C Tables 4.2.6.8 and 6.1.1.4'

loop_
_geom_angle_atom_site_label_1
_geom_angle_atom_site_label_2
_geom_angle_atom_site_label_3
_geom_angle
C18 Ir1 C7 84.01(13)
C18 Ir1 N1 94.89(11)
C7 Ir1 N1 80.21(12)
C18 Ir1 N2 80.44(12)
C7 Ir1 N2 97.84(12)
N1 Ir1 N2 175.13(10)
C18 Ir1 N5 96.50(13)
C7 Ir1 N5 174.10(12)
N1 Ir1 N5 93.89(10)
N2 Ir1 N5 88.04(10)
C18 Ir1 N3 170.83(11)
C7 Ir1 N3 103.97(12)
N1 Ir1 N3 90.97(9)
N2 Ir1 N3 93.84(10)
N5 Ir1 N3 76.04(12)
C1 N1 C5 119.2(3)
C1 N1 Ir1 123.8(2)
C5 N1 Ir1 117.0(2)
C12 N2 C16 118.4(3)
C12 N2 Ir1 124.6(2)
C16 N2 Ir1 116.8(2)
C31 N3 C23 118.3(3)
C31 N3 Ir1 112.7(2)
C23 N3 Ir1 129.0(3)
C32 N4 C33 103.1(3)
C32 N5 C38 104.1(3)
C32 N5 Ir1 116.2(2)
C38 N5 Ir1 139.3(2)
N1 C1 C2 122.7(4)
N1 C1 H1A 118.6
C2 C1 H1A 118.6
C1 C2 C3 118.6(4)
C1 C2 H2A 120.7
C3 C2 H2A 120.7
C4 C3 C2 119.2(4)
C4 C3 H3A 120.4
C2 C3 H3A 120.4
C3 C4 C5 120.8(4)
C3 C4 H4B 119.6
C5 C4 H4B 119.6
N1 C5 C4 119.5(3)
N1 C5 C6 113.3(3)
C4 C5 C6 127.2(3)
C11 C6 C7 118.0(3)
C11 C6 C5 126.7(3)
C7 C6 C5 115.2(3)
C8 C7 C6 117.6(3)
C8 C7 Ir1 128.1(3)
C6 C7 Ir1 114.3(2)
C9 C8 C7 119.8(3)
C9 C8 H8A 120.1
C7 C8 H8A 120.1
C8 C9 F2 118.8(4)
C8 C9 C10 124.6(4)
F2 C9 C10 116.6(4)
C11 C10 C9 115.2(4)
C11 C10 H10A 122.4
C9 C10 H10A 122.4
C10 C11 F1 115.9(3)
C10 C11 C6 124.8(3)
F1 C11 C6 119.3(3)
N2 C12 C13 122.9(3)
N2 C12 H12A 118.6
C13 C12 H12A 118.6
C12 C13 C14 119.0(4)
C12 C13 H13A 120.5
C14 C13 H13A 120.5
C15 C14 C13 118.7(4)
C15 C14 H14A 120.7
C13 C14 H14A 120.7
C16 C15 C14 120.8(4)
C16 C15 H15A 119.6
C14 C15 H15A 119.6
N2 C16 C15 120.2(3)
N2 C16 C17 112.6(3)
C15 C16 C17 127.2(3)
C22 C17 C18 118.1(3)
C22 C17 C16 126.1(3)
C18 C17 C16 115.7(3)
C19 C18 C17 118.0(3)
C19 C18 Ir1 127.6(2)
C17 C18 Ir1 114.4(2)
C20 C19 C18 120.2(3)
C20 C19 H19A 119.9
C18 C19 H19A 119.9
F4 C20 C19 119.3(4)
F4 C20 C21 117.9(3)
C19 C20 C21 122.9(4)
C22 C21 C20 116.8(3)
C22 C21 H21A 121.6
C20 C21 H21A 121.6
C21 C22 F3 117.0(3)
C21 C22 C17 124.1(4)
F3 C22 C17 119.0(3)
C24 C23 N3 121.3(3)
C24 C23 C28 118.3(3)
N3 C23 C28 120.3(4)
C25 C24 C23 121.0(4)
C25 C24 H24A 119.5
C23 C24 H24A 119.5
C24 C25 C26 121.4(5)
C24 C25 H25A 119.3
C26 C25 H25A 119.3
C27 C26 C25 118.8(4)
C27 C26 H26A 120.6
C25 C26 H26A 120.6
C26 C27 C28 121.5(4)
C26 C27 H27A 119.2
C28 C27 H27A 119.2
C27 C28 C29 122.4(4)
C27 C28 C23 118.9(4)
C29 C28 C23 118.7(4)
C30 C29 C28 119.9(4)
C30 C29 H29A 120.1
C28 C29 H29A 120.1
C29 C30 C31 119.6(4)
C29 C30 H30A 120.2
C31 C30 H30A 120.2
N3 C31 C30 123.2(3)
N3 C31 C32 116.6(3)
C30 C31 C32 120.2(4)
N4 C32 N5 115.5(3)
N4 C32 C31 126.1(3)
N5 C32 C31 118.4(3)
N4 C33 C38 110.5(3)
N4 C33 C34 129.6(4)
C38 C33 C34 120.0(4)
C35 C34 C33 117.7(4)
C35 C34 H34A 121.2
C33 C34 H34A 121.2
C34 C35 C36 121.1(4)
C34 C35 H35A 119.4
C36 C35 H35A 119.4
C37 C36 C35 121.5(5)
C37 C36 H36A 119.2
C35 C36 H36A 119.2
C36 C37 C38 118.1(4)
C36 C37 H37A 121.0
C38 C37 H37A 121.0
N5 C38 C37 131.6(4)
N5 C38 C33 106.8(3)
C37 C38 C33 121.6(4)

loop_
_geom_bond_atom_site_label_1
_geom_bond_atom_site_label_2
_geom_bond_distance
Ir1 C18 1.996(3)
Ir1 C7 2.019(3)
Ir1 N1 2.042(3)
Ir1 N2 2.043(3)
Ir1 N5 2.098(3)
Ir1 N3 2.250(3)
F1 C11 1.363(4)
F2 C9 1.369(4)
F3 C22 1.360(4)
F4 C20 1.351(4)
N1 C1 1.342(4)
N1 C5 1.369(4)
N2 C12 1.348(4)
N2 C16 1.364(4)
N3 C31 1.337(5)
N3 C23 1.397(4)
N4 C32 1.345(4)
N4 C33 1.365(5)
N5 C32 1.351(4)
N5 C38 1.387(5)
C1 C2 1.370(5)
C1 H1A 0.9300
C2 C3 1.382(6)
C2 H2A 0.9300
C3 C4 1.368(5)
C3 H3A 0.9300
C4 C5 1.383(5)
C4 H4B 0.9300
C5 C6 1.467(5)
C6 C11 1.380(5)
C6 C7 1.427(4)
C7 C8 1.398(5)
C8 C9 1.352(5)
C8 H8A 0.9300
C9 C10 1.376(5)
C10 C11 1.360(5)
C10 H10A 0.9300
C12 C13 1.367(5)
C12 H12A 0.9300
C13 C14 1.374(6)
C13 H13A 0.9300
C14 C15 1.376(5)
C14 H14A 0.9300
C15 C16 1.374(4)
C15 H15A 0.9300
C16 C17 1.470(5)
C17 C22 1.385(4)
C17 C18 1.417(4)
C18 C19 1.399(5)
C19 C20 1.362(5)
C19 H19A 0.9300
C20 C21 1.376(5)
C21 C22 1.353(5)
C21 H21A 0.9300
C23 C24 1.380(5)
C23 C28 1.423(5)
C24 C25 1.363(5)
C24 H24A 0.9300
C25 C26 1.393(6)
C25 H25A 0.9300
C26 C27 1.356(6)
C26 H26A 0.9300
C27 C28 1.401(5)
C27 H27A 0.9300
C28 C29 1.411(6)
C29 C30 1.353(6)
C29 H29A 0.9300
C30 C31 1.404(5)
C30 H30A 0.9300
C31 C32 1.439(5)
C33 C38 1.403(5)
C33 C34 1.402(5)
C34 C35 1.390(7)
C34 H34A 0.9300
C35 C36 1.409(7)
C35 H35A 0.9300
C36 C37 1.354(5)
C36 H36A 0.9300
C37 C38 1.397(5)
C37 H37A 0.9300
